data_8102875
loop_
_publ_author_name
'Ya-Peng Zhang'
'Chen Xu'
'Xin-Qi Hao'
'Yan Xu'

_publ_section_title
;
 Crystal structure of 4-chloro-6-pyrimidinylferrocene,
 Fe(C5H5)(C9H6ClN2)
;
_journal_issue 4
_journal_name_full 'Zeitschrift f\"ur Kristallographie - New Crystal Structures'
_journal_page_first 783
_journal_volume 225
_journal_year 2010
_chemical_formula_sum 'C14 H11 Cl Fe N2'
_chemical_formula_weight 298.55
_space_group_IT_number 14
_symmetry_cell_setting monoclinic
_symmetry_space_group_name_Hall '-P 2yn'
_symmetry_space_group_name_H-M 'P 1 21/n 1'
_atom_sites_solution_hydrogens geom
_atom_sites_solution_primary direct
_atom_sites_solution_secondary difmap
_audit_creation_method SHELXL-97
_cell_angle_alpha 90.00
_cell_angle_beta 90.712(2)
_cell_angle_gamma 90.00
_cell_formula_units_Z 4
_cell_length_a 5.8933(8)
_cell_length_b 9.9038(14)
_cell_length_c 20.861(3)
_cell_measurement_reflns_used 2817
_cell_measurement_temperature 296(2)
_cell_measurement_theta_max 25.05
_cell_measurement_theta_min 2.84
_cell_volume 1217.5(3)
_computing_cell_refinement 'Bruker SMART'
_computing_data_collection 'Bruker SMART'
_computing_data_reduction 'Bruker SAINT'
_computing_molecular_graphics 'Bruker SHELXTL'
_computing_publication_material 'Bruker SHELXTL'
_computing_structure_refinement 'SHELXL-97 (Sheldrick, 1997)'
_computing_structure_solution 'SHELXS-97 (Sheldrick, 1990)'
_diffrn_ambient_temperature 296(2)
_diffrn_measured_fraction_theta_full 1.000
_diffrn_measured_fraction_theta_max 1.000
_diffrn_measurement_device_type 'CCD area detector'
_diffrn_measurement_method 'phi and omega scans'
_diffrn_radiation_monochromator graphite
_diffrn_radiation_source 'fine-focus sealed tube'
_diffrn_radiation_type MoK\a
_diffrn_radiation_wavelength 0.71073
_diffrn_reflns_av_R_equivalents 0.0307
_diffrn_reflns_av_sigmaI/netI 0.0274
_diffrn_reflns_limit_h_max 7
_diffrn_reflns_limit_h_min -7
_diffrn_reflns_limit_k_max 11
_diffrn_reflns_limit_k_min -11
_diffrn_reflns_limit_l_max 25
_diffrn_reflns_limit_l_min -24
_diffrn_reflns_number 8892
_diffrn_reflns_theta_full 25.50
_diffrn_reflns_theta_max 25.50
_diffrn_reflns_theta_min 2.28
_exptl_absorpt_coefficient_mu 1.437
_exptl_absorpt_correction_T_max 0.8579
_exptl_absorpt_correction_T_min 0.7523
_exptl_absorpt_correction_type multi-scan
_exptl_absorpt_process_details sadabs
_exptl_crystal_colour red
_exptl_crystal_density_diffrn 1.629
_exptl_crystal_density_method 'not measured'
_exptl_crystal_description block
_exptl_crystal_F_000 608
_exptl_crystal_size_max 0.21
_exptl_crystal_size_mid 0.17
_exptl_crystal_size_min 0.11
_refine_diff_density_max 0.365
_refine_diff_density_min -0.226
_refine_diff_density_rms 0.056
_refine_ls_extinction_method none
_refine_ls_goodness_of_fit_ref 1.012
_refine_ls_hydrogen_treatment constr
_refine_ls_matrix_type full
_refine_ls_number_parameters 163
_refine_ls_number_reflns 2255
_refine_ls_number_restraints 0
_refine_ls_restrained_S_all 1.012
_refine_ls_R_factor_all 0.0432
_refine_ls_R_factor_gt 0.0319
_refine_ls_shift/su_max 0.000
_refine_ls_shift/su_mean 0.000
_refine_ls_structure_factor_coef Fsqd
_refine_ls_weighting_details 'calc w=1/[\s^2^(Fo^2^)+(0.0459P)^2^+0.2510P] where P=(Fo^2^+2Fc^2^)/3'
_refine_ls_weighting_scheme calc
_refine_ls_wR_factor_gt 0.0745
_refine_ls_wR_factor_ref 0.0811
_reflns_number_gt 1863
_reflns_number_total 2255
_reflns_threshold_expression >2sigma(I)
_cod_data_source_file 1267-3236.cff
_cod_data_source_block b
_cod_depositor_comments
;
The following automatic conversions were performed:
'_symmetry_cell_setting' value 'Monoclinic' changed to 'monoclinic'
according to '/home/saulius/struct/CIF-dictionaries/cif_core.dic'
dictionary named 'cif_core.dic' version 2.4.1 from 2010-06-29.

Automatic conversion script
Id: cif_fix_enum 1555 2011-01-17 13:19:09Z saulius 
;
_cod_original_sg_symbol_H-M P2(1)/n
_cod_database_code 8102875

loop_
_symmetry_equiv_pos_as_xyz
'x, y, z'
'-x+1/2, y+1/2, -z+1/2'
'-x, -y, -z'
'x-1/2, -y-1/2, z-1/2'

loop_
_atom_site_label
_atom_site_type_symbol
_atom_site_fract_x
_atom_site_fract_y
_atom_site_fract_z
_atom_site_U_iso_or_equiv
_atom_site_adp_type
_atom_site_occupancy
_atom_site_symmetry_multiplicity
_atom_site_calc_flag
_atom_site_refinement_flags
_atom_site_disorder_assembly
_atom_site_disorder_group
Fe1 Fe 0.29634(6) 0.62514(3) 0.157360(15) 0.03216(13) Uani 1 1 d . . .
Cl1 Cl 0.23030(15) 0.90347(9) -0.12456(4) 0.0669(3) Uani 1 1 d . . .
N1 N 0.6096(4) 0.9030(2) -0.05912(12) 0.0491(6) Uani 1 1 d . . .
N2 N 0.6926(4) 0.7557(2) 0.02925(11) 0.0434(5) Uani 1 1 d . . .
C1 C 0.7391(5) 0.8530(3) -0.01213(15) 0.0493(7) Uani 1 1 d . . .
H1 H 0.8822 0.8918 -0.0077 0.059 Uiso 1 1 calc R . .
C2 C 0.4835(4) 0.7003(2) 0.02370(11) 0.0344(5) Uani 1 1 d . . .
C3 C 0.3333(4) 0.7439(2) -0.02404(12) 0.0382(6) Uani 1 1 d . . .
H3 H 0.1896 0.7062 -0.0289 0.046 Uiso 1 1 calc R . .
C4 C 0.4075(5) 0.8450(3) -0.06352(12) 0.0421(6) Uani 1 1 d . . .
C5 C 0.4251(4) 0.5930(2) 0.06857(11) 0.0341(5) Uani 1 1 d . . .
C6 C 0.5730(4) 0.5373(3) 0.11666(12) 0.0408(6) Uani 1 1 d . . .
H6 H 0.7319 0.5622 0.1244 0.049 Uiso 1 1 calc R . .
C7 C 0.4475(5) 0.4393(3) 0.15121(13) 0.0475(7) Uani 1 1 d . . .
H7 H 0.5049 0.3857 0.1874 0.057 Uiso 1 1 calc R . .
C8 C 0.2249(5) 0.4344(3) 0.12547(12) 0.0456(7) Uani 1 1 d . . .
H8 H 0.1019 0.3765 0.1407 0.055 Uiso 1 1 calc R . .
C9 C 0.2083(4) 0.5289(3) 0.07465(12) 0.0395(6) Uani 1 1 d . . .
H9 H 0.0730 0.5470 0.0482 0.047 Uiso 1 1 calc R . .
C10 C 0.4058(5) 0.7691(3) 0.22051(14) 0.0532(7) Uani 1 1 d . . .
H10 H 0.5644 0.7913 0.2305 0.064 Uiso 1 1 calc R . .
C11 C 0.2734(5) 0.6726(3) 0.25228(13) 0.0504(7) Uani 1 1 d . . .
H11 H 0.3230 0.6159 0.2883 0.060 Uiso 1 1 calc R . .
C12 C 0.0569(5) 0.6721(3) 0.22316(12) 0.0468(7) Uani 1 1 d . . .
H12 H -0.0707 0.6146 0.2354 0.056 Uiso 1 1 calc R . .
C13 C 0.0541(5) 0.7682(3) 0.17384(13) 0.0485(7) Uani 1 1 d . . .
H13 H -0.0753 0.7895 0.1457 0.058 Uiso 1 1 calc R . .
C14 C 0.2707(5) 0.8288(3) 0.17185(14) 0.0506(7) Uani 1 1 d . . .
H14 H 0.3185 0.8996 0.1421 0.061 Uiso 1 1 calc R . .

loop_
_atom_site_aniso_label
_atom_site_aniso_U_11
_atom_site_aniso_U_22
_atom_site_aniso_U_33
_atom_site_aniso_U_23
_atom_site_aniso_U_13
_atom_site_aniso_U_12
Fe1 0.0370(2) 0.0313(2) 0.0283(2) -0.00127(14) 0.00248(14) 0.00040(15)
Cl1 0.0748(6) 0.0756(6) 0.0501(5) 0.0218(4) -0.0043(4) 0.0072(4)
N1 0.0519(14) 0.0429(13) 0.0530(14) 0.0093(11) 0.0130(11) -0.0019(11)
N2 0.0383(12) 0.0443(13) 0.0477(13) -0.0004(10) 0.0025(10) -0.0057(9)
C1 0.0384(15) 0.0456(16) 0.0642(19) 0.0005(14) 0.0085(13) -0.0081(12)
C2 0.0375(14) 0.0336(13) 0.0321(13) -0.0061(10) 0.0065(10) 0.0012(11)
C3 0.0392(14) 0.0399(14) 0.0357(14) -0.0018(11) 0.0044(11) -0.0006(10)
C4 0.0493(16) 0.0394(15) 0.0378(14) 0.0000(11) 0.0058(12) 0.0070(12)
C5 0.0415(14) 0.0325(13) 0.0284(12) -0.0029(10) 0.0046(10) 0.0015(10)
C6 0.0422(14) 0.0385(15) 0.0418(14) -0.0015(12) 0.0048(11) 0.0070(11)
C7 0.0629(19) 0.0355(15) 0.0443(15) 0.0025(12) 0.0080(14) 0.0109(13)
C8 0.0643(18) 0.0341(14) 0.0386(15) -0.0030(11) 0.0109(13) -0.0095(13)
C9 0.0479(15) 0.0391(14) 0.0316(13) -0.0058(11) 0.0037(11) -0.0094(11)
C10 0.0486(17) 0.0547(18) 0.0561(18) -0.0258(15) -0.0007(14) -0.0035(14)
C11 0.069(2) 0.0525(17) 0.0298(14) -0.0071(12) -0.0022(13) 0.0082(14)
C12 0.0504(17) 0.0493(16) 0.0411(15) -0.0065(13) 0.0143(13) -0.0031(13)
C13 0.0471(17) 0.0516(17) 0.0466(16) -0.0057(13) 0.0006(13) 0.0131(13)
C14 0.071(2) 0.0326(14) 0.0485(17) -0.0046(12) 0.0138(15) 0.0003(13)

loop_
_atom_type_symbol
_atom_type_description
_atom_type_scat_dispersion_real
_atom_type_scat_dispersion_imag
_atom_type_scat_source
C C 0.0033 0.0016 'International Tables Vol C Tables 4.2.6.8 and 6.1.1.4'
H H 0.0000 0.0000 'International Tables Vol C Tables 4.2.6.8 and 6.1.1.4'
N N 0.0061 0.0033 'International Tables Vol C Tables 4.2.6.8 and 6.1.1.4'
Fe Fe 0.3463 0.8444 'International Tables Vol C Tables 4.2.6.8 and 6.1.1.4'
Cl Cl 0.1484 0.1585 'International Tables Vol C Tables 4.2.6.8 and 6.1.1.4'

loop_
_geom_angle_atom_site_label_1
_geom_angle_atom_site_label_2
_geom_angle_atom_site_label_3
_geom_angle
_geom_angle_site_symmetry_1
_geom_angle_site_symmetry_3
_geom_angle_publ_flag
C9 Fe1 C5 41.26(10) . . ?
C9 Fe1 C12 120.53(11) . . ?
C5 Fe1 C12 156.81(11) . . ?
C9 Fe1 C10 161.97(12) . . ?
C5 Fe1 C10 125.34(11) . . ?
C12 Fe1 C10 67.73(12) . . ?
C9 Fe1 C8 40.67(10) . . ?
C5 Fe1 C8 68.72(10) . . ?
C12 Fe1 C8 106.79(11) . . ?
C10 Fe1 C8 156.59(12) . . ?
C9 Fe1 C11 155.79(12) . . ?
C5 Fe1 C11 161.58(12) . . ?
C12 Fe1 C11 40.36(11) . . ?
C10 Fe1 C11 40.27(12) . . ?
C8 Fe1 C11 120.82(11) . . ?
C9 Fe1 C6 69.15(11) . . ?
C5 Fe1 C6 41.10(10) . . ?
C12 Fe1 C6 160.35(11) . . ?
C10 Fe1 C6 108.58(11) . . ?
C8 Fe1 C6 68.49(11) . . ?
C11 Fe1 C6 124.36(11) . . ?
C9 Fe1 C14 124.69(11) . . ?
C5 Fe1 C14 108.53(11) . . ?
C12 Fe1 C14 67.78(12) . . ?
C10 Fe1 C14 40.43(11) . . ?
C8 Fe1 C14 160.70(12) . . ?
C11 Fe1 C14 67.89(12) . . ?
C6 Fe1 C14 122.86(11) . . ?
C9 Fe1 C13 107.24(11) . . ?
C5 Fe1 C13 122.04(10) . . ?
C12 Fe1 C13 40.22(11) . . ?
C10 Fe1 C13 67.83(12) . . ?
C8 Fe1 C13 123.64(12) . . ?
C11 Fe1 C13 67.81(12) . . ?
C6 Fe1 C13 158.17(11) . . ?
C14 Fe1 C13 40.37(11) . . ?
C9 Fe1 C7 68.44(11) . . ?
C5 Fe1 C7 68.62(10) . . ?
C12 Fe1 C7 123.57(11) . . ?
C10 Fe1 C7 122.26(12) . . ?
C8 Fe1 C7 40.35(11) . . ?
C11 Fe1 C7 107.55(11) . . ?
C6 Fe1 C7 40.67(10) . . ?
C14 Fe1 C7 158.10(12) . . ?
C13 Fe1 C7 159.78(12) . . ?
C4 N1 C1 113.4(2) . . ?
C1 N2 C2 115.8(2) . . ?
N2 C1 N1 129.0(3) . . ?
N2 C1 H1 115.5 . . ?
N1 C1 H1 115.5 . . ?
N2 C2 C3 120.4(2) . . ?
N2 C2 C5 117.5(2) . . ?
C3 C2 C5 122.1(2) . . ?
C4 C3 C2 116.8(2) . . ?
C4 C3 H3 121.6 . . ?
C2 C3 H3 121.6 . . ?
N1 C4 C3 124.6(3) . . ?
N1 C4 Cl1 116.0(2) . . ?
C3 C4 Cl1 119.4(2) . . ?
C6 C5 C9 107.6(2) . . ?
C6 C5 C2 125.7(2) . . ?
C9 C5 C2 126.6(2) . . ?
C6 C5 Fe1 69.70(14) . . ?
C9 C5 Fe1 69.26(13) . . ?
C2 C5 Fe1 124.26(17) . . ?
C7 C6 C5 107.6(2) . . ?
C7 C6 Fe1 69.96(15) . . ?
C5 C6 Fe1 69.20(14) . . ?
C7 C6 H6 126.2 . . ?
C5 C6 H6 126.2 . . ?
Fe1 C6 H6 126.2 . . ?
C8 C7 C6 108.5(2) . . ?
C8 C7 Fe1 69.65(15) . . ?
C6 C7 Fe1 69.37(14) . . ?
C8 C7 H7 125.7 . . ?
C6 C7 H7 125.7 . . ?
Fe1 C7 H7 125.7 . . ?
C7 C8 C9 108.5(2) . . ?
C7 C8 Fe1 70.00(15) . . ?
C9 C8 Fe1 69.18(14) . . ?
C7 C8 H8 125.8 . . ?
C9 C8 H8 125.8 . . ?
Fe1 C8 H8 125.8 . . ?
C8 C9 C5 107.8(2) . . ?
C8 C9 Fe1 70.14(15) . . ?
C5 C9 Fe1 69.47(13) . . ?
C8 C9 H9 126.1 . . ?
C5 C9 H9 126.1 . . ?
Fe1 C9 H9 126.1 . . ?
C11 C10 C14 108.2(3) . . ?
C11 C10 Fe1 69.89(16) . . ?
C14 C10 Fe1 69.96(16) . . ?
C11 C10 H10 125.9 . . ?
C14 C10 H10 125.9 . . ?
Fe1 C10 H10 125.9 . . ?
C10 C11 C12 107.8(3) . . ?
C10 C11 Fe1 69.83(16) . . ?
C12 C11 Fe1 69.56(15) . . ?
C10 C11 H11 126.1 . . ?
C12 C11 H11 126.1 . . ?
Fe1 C11 H11 126.1 . . ?
C13 C12 C11 108.5(3) . . ?
C13 C12 Fe1 70.25(15) . . ?
C11 C12 Fe1 70.08(15) . . ?
C13 C12 H12 125.8 . . ?
C11 C12 H12 125.8 . . ?
Fe1 C12 H12 125.8 . . ?
C12 C13 C14 107.9(3) . . ?
C12 C13 Fe1 69.54(15) . . ?
C14 C13 Fe1 69.87(16) . . ?
C12 C13 H13 126.0 . . ?
C14 C13 H13 126.0 . . ?
Fe1 C13 H13 126.0 . . ?
C13 C14 C10 107.7(3) . . ?
C13 C14 Fe1 69.76(16) . . ?
C10 C14 Fe1 69.61(16) . . ?
C13 C14 H14 126.2 . . ?
C10 C14 H14 126.2 . . ?
Fe1 C14 H14 126.2 . . ?

loop_
_geom_bond_atom_site_label_1
_geom_bond_atom_site_label_2
_geom_bond_distance
_geom_bond_site_symmetry_2
_geom_bond_publ_flag
Fe1 C9 2.033(2) . ?
Fe1 C5 2.035(2) . ?
Fe1 C12 2.034(3) . ?
Fe1 C10 2.040(3) . ?
Fe1 C8 2.045(3) . ?
Fe1 C11 2.041(3) . ?
Fe1 C6 2.042(3) . ?
Fe1 C14 2.045(3) . ?
Fe1 C13 2.044(3) . ?
Fe1 C7 2.050(3) . ?
Cl1 C4 1.736(3) . ?
N1 C4 1.325(4) . ?
N1 C1 1.330(4) . ?
N2 C1 1.325(3) . ?
N2 C2 1.352(3) . ?
C1 H1 0.9300 . ?
C2 C3 1.393(3) . ?
C2 C5 1.460(3) . ?
C3 C4 1.371(3) . ?
C3 H3 0.9300 . ?
C5 C6 1.431(3) . ?
C5 C9 1.433(3) . ?
C6 C7 1.422(4) . ?
C6 H6 0.9800 . ?
C7 C8 1.412(4) . ?
C7 H7 0.9800 . ?
C8 C9 1.417(4) . ?
C8 H8 0.9800 . ?
C9 H9 0.9800 . ?
C10 C11 1.405(4) . ?
C10 C14 1.412(4) . ?
C10 H10 0.9800 . ?
C11 C12 1.406(4) . ?
C11 H11 0.9800 . ?
C12 C13 1.402(4) . ?
C12 H12 0.9800 . ?
C13 C14 1.411(4) . ?
C13 H13 0.9800 . ?
C14 H14 0.9800 . ?

loop_
_geom_torsion_atom_site_label_1
_geom_torsion_atom_site_label_2
_geom_torsion_atom_site_label_3
_geom_torsion_atom_site_label_4
_geom_torsion
_geom_torsion_site_symmetry_1
_geom_torsion_site_symmetry_2
_geom_torsion_site_symmetry_3
_geom_torsion_site_symmetry_4
_geom_torsion_publ_flag
C2 N2 C1 N1 -0.9(4) . . . . ?
C4 N1 C1 N2 0.1(4) . . . . ?
C1 N2 C2 C3 1.2(4) . . . . ?
C1 N2 C2 C5 -179.8(2) . . . . ?
N2 C2 C3 C4 -0.8(4) . . . . ?
C5 C2 C3 C4 -179.7(2) . . . . ?
C1 N1 C4 C3 0.4(4) . . . . ?
C1 N1 C4 Cl1 -179.14(19) . . . . ?
C2 C3 C4 N1 -0.1(4) . . . . ?
C2 C3 C4 Cl1 179.47(18) . . . . ?
N2 C2 C5 C6 -2.5(4) . . . . ?
C3 C2 C5 C6 176.4(2) . . . . ?
N2 C2 C5 C9 174.3(2) . . . . ?
C3 C2 C5 C9 -6.7(4) . . . . ?
N2 C2 C5 Fe1 85.9(3) . . . . ?
C3 C2 C5 Fe1 -95.1(3) . . . . ?
C9 Fe1 C5 C6 -119.0(2) . . . . ?
C12 Fe1 C5 C6 -164.2(2) . . . . ?
C10 Fe1 C5 C6 77.37(19) . . . . ?
C8 Fe1 C5 C6 -81.25(16) . . . . ?
C11 Fe1 C5 C6 43.5(4) . . . . ?
C14 Fe1 C5 C6 119.09(16) . . . . ?
C13 Fe1 C5 C6 161.51(16) . . . . ?
C7 Fe1 C5 C6 -37.79(15) . . . . ?
C12 Fe1 C5 C9 -45.2(3) . . . . ?
C10 Fe1 C5 C9 -163.59(16) . . . . ?
C8 Fe1 C5 C9 37.79(16) . . . . ?
C11 Fe1 C5 C9 162.6(3) . . . . ?
C6 Fe1 C5 C9 119.0(2) . . . . ?
C14 Fe1 C5 C9 -121.87(16) . . . . ?
C13 Fe1 C5 C9 -79.44(18) . . . . ?
C7 Fe1 C5 C9 81.25(16) . . . . ?
C9 Fe1 C5 C2 120.9(3) . . . . ?
C12 Fe1 C5 C2 75.7(3) . . . . ?
C10 Fe1 C5 C2 -42.7(3) . . . . ?
C8 Fe1 C5 C2 158.7(2) . . . . ?
C11 Fe1 C5 C2 -76.5(4) . . . . ?
C6 Fe1 C5 C2 -120.0(3) . . . . ?
C14 Fe1 C5 C2 -1.0(2) . . . . ?
C13 Fe1 C5 C2 41.5(2) . . . . ?
C7 Fe1 C5 C2 -157.8(2) . . . . ?
C9 C5 C6 C7 0.6(3) . . . . ?
C2 C5 C6 C7 177.9(2) . . . . ?
Fe1 C5 C6 C7 59.66(17) . . . . ?
C9 C5 C6 Fe1 -59.09(16) . . . . ?
C2 C5 C6 Fe1 118.3(2) . . . . ?
C9 Fe1 C6 C7 -80.79(17) . . . . ?
C5 Fe1 C6 C7 -118.9(2) . . . . ?
C12 Fe1 C6 C7 42.6(4) . . . . ?
C10 Fe1 C6 C7 118.23(17) . . . . ?
C8 Fe1 C6 C7 -37.03(16) . . . . ?
C11 Fe1 C6 C7 76.4(2) . . . . ?
C14 Fe1 C6 C7 160.59(16) . . . . ?
C13 Fe1 C6 C7 -165.2(3) . . . . ?
C9 Fe1 C6 C5 38.10(14) . . . . ?
C12 Fe1 C6 C5 161.4(3) . . . . ?
C10 Fe1 C6 C5 -122.89(16) . . . . ?
C8 Fe1 C6 C5 81.86(16) . . . . ?
C11 Fe1 C6 C5 -164.71(15) . . . . ?
C14 Fe1 C6 C5 -80.52(18) . . . . ?
C13 Fe1 C6 C5 -46.3(3) . . . . ?
C7 Fe1 C6 C5 118.9(2) . . . . ?
C5 C6 C7 C8 -0.4(3) . . . . ?
Fe1 C6 C7 C8 58.82(18) . . . . ?
C5 C6 C7 Fe1 -59.18(16) . . . . ?
C9 Fe1 C7 C8 -37.39(15) . . . . ?
C5 Fe1 C7 C8 -81.89(16) . . . . ?
C12 Fe1 C7 C8 75.76(19) . . . . ?
C10 Fe1 C7 C8 158.94(16) . . . . ?
C11 Fe1 C7 C8 117.24(17) . . . . ?
C6 Fe1 C7 C8 -120.1(2) . . . . ?
C14 Fe1 C7 C8 -168.5(3) . . . . ?
C13 Fe1 C7 C8 43.9(4) . . . . ?
C9 Fe1 C7 C6 82.68(16) . . . . ?
C5 Fe1 C7 C6 38.18(15) . . . . ?
C12 Fe1 C7 C6 -164.16(15) . . . . ?
C10 Fe1 C7 C6 -80.99(19) . . . . ?
C8 Fe1 C7 C6 120.1(2) . . . . ?
C11 Fe1 C7 C6 -122.69(17) . . . . ?
C14 Fe1 C7 C6 -48.4(4) . . . . ?
C13 Fe1 C7 C6 164.0(3) . . . . ?
C6 C7 C8 C9 0.0(3) . . . . ?
Fe1 C7 C8 C9 58.65(18) . . . . ?
C6 C7 C8 Fe1 -58.65(18) . . . . ?
C9 Fe1 C8 C7 119.9(2) . . . . ?
C5 Fe1 C8 C7 81.61(16) . . . . ?
C12 Fe1 C8 C7 -122.48(16) . . . . ?
C10 Fe1 C8 C7 -49.9(3) . . . . ?
C11 Fe1 C8 C7 -80.80(18) . . . . ?
C6 Fe1 C8 C7 37.31(15) . . . . ?
C14 Fe1 C8 C7 167.0(3) . . . . ?
C13 Fe1 C8 C7 -163.25(16) . . . . ?
C5 Fe1 C8 C9 -38.33(15) . . . . ?
C12 Fe1 C8 C9 117.58(16) . . . . ?
C10 Fe1 C8 C9 -169.8(3) . . . . ?
C11 Fe1 C8 C9 159.26(16) . . . . ?
C6 Fe1 C8 C9 -82.62(16) . . . . ?
C14 Fe1 C8 C9 47.1(4) . . . . ?
C13 Fe1 C8 C9 76.81(18) . . . . ?
C7 Fe1 C8 C9 -119.9(2) . . . . ?
C7 C8 C9 C5 0.4(3) . . . . ?
Fe1 C8 C9 C5 59.51(17) . . . . ?
C7 C8 C9 Fe1 -59.15(18) . . . . ?
C6 C5 C9 C8 -0.6(3) . . . . ?
C2 C5 C9 C8 -177.9(2) . . . . ?
Fe1 C5 C9 C8 -59.93(17) . . . . ?
C6 C5 C9 Fe1 59.36(16) . . . . ?
C2 C5 C9 Fe1 -117.9(2) . . . . ?
C5 Fe1 C9 C8 118.8(2) . . . . ?
C12 Fe1 C9 C8 -80.11(19) . . . . ?
C10 Fe1 C9 C8 166.9(3) . . . . ?
C11 Fe1 C9 C8 -47.9(3) . . . . ?
C6 Fe1 C9 C8 80.86(17) . . . . ?
C14 Fe1 C9 C8 -162.88(17) . . . . ?
C13 Fe1 C9 C8 -121.93(17) . . . . ?
C7 Fe1 C9 C8 37.10(16) . . . . ?
C12 Fe1 C9 C5 161.07(15) . . . . ?
C10 Fe1 C9 C5 48.1(4) . . . . ?
C8 Fe1 C9 C5 -118.8(2) . . . . ?
C11 Fe1 C9 C5 -166.7(2) . . . . ?
C6 Fe1 C9 C5 -37.95(14) . . . . ?
C14 Fe1 C9 C5 78.31(18) . . . . ?
C13 Fe1 C9 C5 119.25(15) . . . . ?
C7 Fe1 C9 C5 -81.71(16) . . . . ?
C9 Fe1 C10 C11 158.8(3) . . . . ?
C5 Fe1 C10 C11 -164.21(16) . . . . ?
C12 Fe1 C10 C11 37.77(17) . . . . ?
C8 Fe1 C10 C11 -43.0(4) . . . . ?
C6 Fe1 C10 C11 -121.62(18) . . . . ?
C14 Fe1 C10 C11 119.2(3) . . . . ?
C13 Fe1 C10 C11 81.37(19) . . . . ?
C7 Fe1 C10 C11 -78.9(2) . . . . ?
C9 Fe1 C10 C14 39.6(4) . . . . ?
C5 Fe1 C10 C14 76.6(2) . . . . ?
C12 Fe1 C10 C14 -81.40(18) . . . . ?
C8 Fe1 C10 C14 -162.2(3) . . . . ?
C11 Fe1 C10 C14 -119.2(3) . . . . ?
C6 Fe1 C10 C14 119.21(17) . . . . ?
C13 Fe1 C10 C14 -37.79(17) . . . . ?
C7 Fe1 C10 C14 161.98(16) . . . . ?
C14 C10 C11 C12 0.3(3) . . . . ?
Fe1 C10 C11 C12 -59.45(19) . . . . ?
C14 C10 C11 Fe1 59.71(19) . . . . ?
C9 Fe1 C11 C10 -164.1(2) . . . . ?
C5 Fe1 C11 C10 44.6(4) . . . . ?
C12 Fe1 C11 C10 -118.9(3) . . . . ?
C8 Fe1 C11 C10 161.61(18) . . . . ?
C6 Fe1 C11 C10 77.9(2) . . . . ?
C14 Fe1 C11 C10 -37.68(17) . . . . ?
C13 Fe1 C11 C10 -81.43(19) . . . . ?
C7 Fe1 C11 C10 119.52(18) . . . . ?
C9 Fe1 C11 C12 -45.2(3) . . . . ?
C5 Fe1 C11 C12 163.5(3) . . . . ?
C10 Fe1 C11 C12 118.9(3) . . . . ?
C8 Fe1 C11 C12 -79.47(19) . . . . ?
C6 Fe1 C11 C12 -163.19(16) . . . . ?
C14 Fe1 C11 C12 81.24(18) . . . . ?
C13 Fe1 C11 C12 37.49(17) . . . . ?
C7 Fe1 C11 C12 -121.56(17) . . . . ?
C10 C11 C12 C13 -0.4(3) . . . . ?
Fe1 C11 C12 C13 -60.00(19) . . . . ?
C10 C11 C12 Fe1 59.63(19) . . . . ?
C9 Fe1 C12 C13 -80.53(19) . . . . ?
C5 Fe1 C12 C13 -47.6(3) . . . . ?
C10 Fe1 C12 C13 81.53(19) . . . . ?
C8 Fe1 C12 C13 -122.65(17) . . . . ?
C11 Fe1 C12 C13 119.2(2) . . . . ?
C6 Fe1 C12 C13 164.5(3) . . . . ?
C14 Fe1 C12 C13 37.68(17) . . . . ?
C7 Fe1 C12 C13 -163.60(16) . . . . ?
C9 Fe1 C12 C11 160.25(17) . . . . ?
C5 Fe1 C12 C11 -166.8(2) . . . . ?
C10 Fe1 C12 C11 -37.69(18) . . . . ?
C8 Fe1 C12 C11 118.13(18) . . . . ?
C6 Fe1 C12 C11 45.2(4) . . . . ?
C14 Fe1 C12 C11 -81.54(19) . . . . ?
C13 Fe1 C12 C11 -119.2(2) . . . . ?
C7 Fe1 C12 C11 77.2(2) . . . . ?
C11 C12 C13 C14 0.3(3) . . . . ?
Fe1 C12 C13 C14 -59.55(19) . . . . ?
C11 C12 C13 Fe1 59.89(19) . . . . ?
C9 Fe1 C13 C12 117.17(17) . . . . ?
C5 Fe1 C13 C12 159.93(16) . . . . ?
C10 Fe1 C13 C12 -81.27(18) . . . . ?
C8 Fe1 C13 C12 75.53(19) . . . . ?
C11 Fe1 C13 C12 -37.62(17) . . . . ?
C6 Fe1 C13 C12 -166.0(3) . . . . ?
C14 Fe1 C13 C12 -119.1(2) . . . . ?
C7 Fe1 C13 C12 42.9(4) . . . . ?
C9 Fe1 C13 C14 -123.71(17) . . . . ?
C5 Fe1 C13 C14 -80.95(19) . . . . ?
C12 Fe1 C13 C14 119.1(2) . . . . ?
C10 Fe1 C13 C14 37.85(17) . . . . ?
C8 Fe1 C13 C14 -165.34(16) . . . . ?
C11 Fe1 C13 C14 81.50(18) . . . . ?
C6 Fe1 C13 C14 -46.9(4) . . . . ?
C7 Fe1 C13 C14 162.0(3) . . . . ?
C12 C13 C14 C10 -0.2(3) . . . . ?
Fe1 C13 C14 C10 -59.52(19) . . . . ?
C12 C13 C14 Fe1 59.34(18) . . . . ?
C11 C10 C14 C13 0.0(3) . . . . ?
Fe1 C10 C14 C13 59.62(19) . . . . ?
C11 C10 C14 Fe1 -59.67(19) . . . . ?
C9 Fe1 C14 C13 75.07(19) . . . . ?
C5 Fe1 C14 C13 118.01(17) . . . . ?
C12 Fe1 C14 C13 -37.54(16) . . . . ?
C10 Fe1 C14 C13 -118.8(3) . . . . ?
C8 Fe1 C14 C13 39.6(4) . . . . ?
C11 Fe1 C14 C13 -81.28(18) . . . . ?
C6 Fe1 C14 C13 161.16(16) . . . . ?
C7 Fe1 C14 C13 -163.4(3) . . . . ?
C9 Fe1 C14 C10 -166.11(17) . . . . ?
C5 Fe1 C14 C10 -123.17(18) . . . . ?
C12 Fe1 C14 C10 81.28(19) . . . . ?
C8 Fe1 C14 C10 158.4(3) . . . . ?
C11 Fe1 C14 C10 37.54(18) . . . . ?
C6 Fe1 C14 C10 -80.0(2) . . . . ?
C13 Fe1 C14 C10 118.8(3) . . . . ?
C7 Fe1 C14 C10 -44.5(4) . . . . ?
